data_7133565
loop_
_publ_author_name
'Mao, Wei-Xin'
'Zhou, Long-Xing'
'Deng, Xin'
'Lan, Jin-Fei'
'Song, Xian-Jiang'
'Zhang, Han-Yue'

_publ_section_title
;
 H/F substitution achieves high piezoelectricity in enantiomeric molecular
 crystals.
;
_journal_issue 74
_journal_name_full 'Chemical communications (Cambridge, England)'
_journal_page_first 10172
_journal_page_last 10175
_journal_paper_doi 10.1039/d4cc03343d
_journal_volume 60
_journal_year 2024
_chemical_absolute_configuration syn
_chemical_formula_moiety 'C9 H14 N O, C7 H4 F O2'
_chemical_formula_sum 'C16 H18 F N O3'
_chemical_formula_weight 291.31
_space_group_crystal_system monoclinic
_space_group_IT_number 4
_space_group_name_Hall 'P 2yb'
_space_group_name_H-M_alt 'P 1 21 1'
_atom_sites_solution_hydrogens geom
_audit_block_doi 10.5517/ccdc.csd.cc2kfy10
_audit_creation_date 2024-07-01
_audit_creation_method
;
Olex2 1.3
(compiled 2020.11.12 svn.r5f609507 for OlexSys, GUI svn.r6408)
;
_audit_update_record
;
2024-07-01 deposited with the CCDC.	2024-08-21 downloaded from the CCDC.
;
_cell_angle_alpha 90
_cell_angle_beta 99.161(10)
_cell_angle_gamma 90
_cell_formula_units_Z 2
_cell_length_a 7.2750(8)
_cell_length_b 6.2945(7)
_cell_length_c 17.3045(18)
_cell_measurement_reflns_used 1292
_cell_measurement_temperature 339.99(12)
_cell_measurement_theta_max 67.5200
_cell_measurement_theta_min 2.6080
_cell_volume 782.31(15)
_computing_cell_refinement 'CrysAlisPro 1.171.42.79a (Rigaku OD, 2022)'
_computing_data_collection 'CrysAlisPro 1.171.42.79a (Rigaku OD, 2022)'
_computing_data_reduction 'CrysAlisPro 1.171.42.79a (Rigaku OD, 2022)'
_computing_molecular_graphics 'Olex2 1.3 (Dolomanov et al., 2009)'
_computing_publication_material 'Olex2 1.3 (Dolomanov et al., 2009)'
_computing_structure_refinement 'SHELXL 2017/1 (Sheldrick, 2015)'
_computing_structure_solution 'olex2.solve 1.3 (Bourhis et al., 2015)'
_diffrn_ambient_temperature 339.99(12)
_diffrn_detector_area_resol_mean 10.0000
_diffrn_detector_type HyPix
_diffrn_measured_fraction_theta_full 0.973
_diffrn_measured_fraction_theta_max 0.912
_diffrn_measurement_details
;
List of Runs (angles in degrees, time in seconds):

  # Type    Start    End  Width  t~exp~   \w     \q     \k     \f   Frames
#--------------------------------------------------------------------------
  1  \w    -24.00  30.00   0.50    0.50    --  -44.83  19.00-180.00  108
  2  \w    -10.00  19.00   0.50    0.50    --  -44.83  19.00-120.00   58
  3  \w    -62.00 -29.00   0.50    1.20    -- -102.00  61.00 -30.00   66
  4  \w    -68.00 -41.00   0.50    1.20    -- -102.00  61.00 -60.00   54
  5  \w    -24.00   2.00   0.50    0.50    --  -44.83  19.00   0.00   52
  6  \w    -46.00 -19.00   0.50    0.50    --  -44.83 105.00 159.00   54
  7  \w   -101.00 -43.00   0.50    1.20    -- -102.00 105.00 159.00  116
  8  \w   -141.00 -85.00   0.50    1.20    -- -102.00-105.00  60.00  112
  9  \w      3.00  81.00   0.50    0.50    --   44.83-105.00  60.00  156
 10  \w     48.00  73.00   0.50    1.20    --  108.36-105.00  60.00   50
 11  \w     36.00  76.00   0.50    1.20    --  108.36 -94.00  60.00   80
 12  \w     77.00 105.00   0.50    1.20    --  108.36 -94.00  60.00   56
 13  \w     43.00  70.00   0.50    1.20    --  108.36 -61.00  90.00   54
 14  \w     39.00  66.00   0.50    1.20    --  108.36 -61.00 120.00   54
 15  \w     36.00  68.00   0.50    1.20    --  108.36 -61.00  60.00   64
 16  \w     37.00  70.00   0.50    1.20    --  108.36 -61.00  30.00   66
 17  \w     36.00  72.00   0.50    1.20    --  108.36 -61.00 -30.00   72
 18  \w    -28.00  44.00   0.50    0.50    --   44.83 -37.00 -60.00  144
 19  \w     35.00  73.00   0.50    1.20    --  108.36 -61.00-180.00   76
 20  \w     92.00 177.00   0.50    1.20    --  108.36  15.00 -90.00  170
 21  \w    138.00 171.00   0.50    1.20    --  108.36  61.00 120.00   66
 22  \w     90.00 136.00   0.50    1.20    --  108.36  61.00 120.00   92
 23  \w    117.00 143.00   0.50    1.20    --  108.36 105.00 159.00   52
;
_diffrn_measurement_device 'four-circle diffractometer'
_diffrn_measurement_device_type 'XtaLAB Synergy R, DW system, HyPix'
_diffrn_measurement_method '\w scans'
_diffrn_radiation_type CuK\a
_diffrn_radiation_wavelength 1.54184
_diffrn_reflns_av_R_equivalents 0.0321
_diffrn_reflns_av_unetI/netI 0.0509
_diffrn_reflns_Laue_measured_fraction_full 0.973
_diffrn_reflns_Laue_measured_fraction_max 0.912
_diffrn_reflns_limit_h_max 7
_diffrn_reflns_limit_h_min -9
_diffrn_reflns_limit_k_max 7
_diffrn_reflns_limit_k_min -7
_diffrn_reflns_limit_l_max 21
_diffrn_reflns_limit_l_min -21
_diffrn_reflns_number 3984
_diffrn_reflns_point_group_measured_fraction_full 0.827
_diffrn_reflns_point_group_measured_fraction_max 0.758
_diffrn_reflns_theta_full 67.684
_diffrn_reflns_theta_max 76.923
_diffrn_reflns_theta_min 2.586
_exptl_absorpt_coefficient_mu 0.775
_exptl_absorpt_correction_T_max 1.00000
_exptl_absorpt_correction_T_min 0.21829
_exptl_absorpt_correction_type multi-scan
_exptl_absorpt_process_details
;
CrysAlisPro 1.171.42.79a (Rigaku Oxford Diffraction, 2022)
Empirical absorption correction using spherical harmonics,
implemented in SCALE3 ABSPACK scaling algorithm.
;
_exptl_crystal_density_diffrn 1.237
_exptl_crystal_description block
_exptl_crystal_F_000 308
_refine_diff_density_max 0.257
_refine_diff_density_min -0.299
_refine_diff_density_rms 0.066
_refine_ls_abs_structure_details
;
 Flack x determined using 484 quotients [(I+)-(I-)]/[(I+)+(I-)]
 (Parsons, Flack and Wagner, Acta Cryst. B69 (2013) 249-259).
;
_refine_ls_abs_structure_Flack -0.2(4)
_refine_ls_extinction_method none
_refine_ls_goodness_of_fit_ref 1.039
_refine_ls_hydrogen_treatment constr
_refine_ls_matrix_type full
_refine_ls_number_parameters 193
_refine_ls_number_reflns 2504
_refine_ls_number_restraints 1
_refine_ls_restrained_S_all 1.038
_refine_ls_R_factor_all 0.0997
_refine_ls_R_factor_gt 0.0764
_refine_ls_shift/su_max 0.000
_refine_ls_shift/su_mean 0.000
_refine_ls_structure_factor_coef Fsqd
_refine_ls_weighting_details 'w=1/[\s^2^(Fo^2^)+(0.1570P)^2^+0.0173P] where P=(Fo^2^+2Fc^2^)/3'
_refine_ls_weighting_scheme calc
_refine_ls_wR_factor_gt 0.2153
_refine_ls_wR_factor_ref 0.2433
_reflns_Friedel_coverage 0.519
_reflns_Friedel_fraction_full 0.649
_reflns_Friedel_fraction_max 0.573
_reflns_number_gt 1664
_reflns_number_total 2504
_reflns_threshold_expression 'I > 2\s(I)'
_cod_data_source_file d4cc03343d2.cif
_cod_data_source_block zn-240222-1r-340k--2_auto
_cod_depositor_comments 'Adding full bibliography for 7133559--7133566.cif.'
_cod_database_code 7133565
_shelx_shelxl_version_number 2017/1
_shelx_space_group_comment
;
The symmetry employed for this shelxl refinement is uniquely defined
by the following loop, which should always be used as a source of
symmetry information in preference to the above space-group names.
They are only intended as comments.
;
_olex2_refinement_description
;
1. Fixed Uiso
 At 1.2 times of:
  All C(H) groups, All N(H,H,H) groups
 At 1.5 times of:
  All C(H,H,H) groups
2.a Ternary CH refined with riding coordinates:
 C8(H8)
2.b Aromatic/amide H refined with riding coordinates:
 C6(H6), C16(H16), C7(H7), C12(H12), C3(H3), C15(H15), C4(H4), C13(H13)
2.c Idealised Me refined as rotating group:
 N1(H1A,H1B,H1C), C9(H9A,H9B,H9C), C1(H1D,H1E,H1F)
;
_olex2_submission_special_instructions 'No special instructions were received'
_oxdiff_exptl_absorpt_empirical_details
;
Empirical correction (ABSPACK) includes:
- Absorption correction using spherical harmonics
- Frame scaling
;

loop_
_space_group_symop_operation_xyz
'x, y, z'
'-x, y+1/2, -z'

loop_
_atom_site_label
_atom_site_type_symbol
_atom_site_fract_x
_atom_site_fract_y
_atom_site_fract_z
_atom_site_U_iso_or_equiv
_atom_site_adp_type
_atom_site_occupancy
_atom_site_site_symmetry_order
_atom_site_calc_flag
_atom_site_refinement_flags_posn
_atom_site_refinement_flags_adp
_atom_site_refinement_flags_occupancy
_atom_site_disorder_assembly
_atom_site_disorder_group
N1 N 0.6160(6) 0.2561(8) 0.0593(2) 0.0817(11) Uani 1 1 d . . . . .
H1A H 0.589454 0.262929 0.007381 0.098 Uiso 1 1 calc R U . . .
H1B H 0.576756 0.373942 0.079985 0.098 Uiso 1 1 calc R U . . .
H1C H 0.559399 0.144005 0.076270 0.098 Uiso 1 1 calc R U . . .
O3 O 0.3769(7) 0.9449(10) 0.1002(3) 0.1191(17) Uani 1 1 d . . . . .
O1 O 0.9826(8) 0.3390(10) 0.4102(3) 0.136(2) Uani 1 1 d . . . . .
C11 C 0.4283(6) 0.7926(8) 0.2259(3) 0.0734(12) Uani 1 1 d . . . . .
F1 F 0.4682(9) 0.8282(16) 0.4635(3) 0.192(4) Uani 1 1 d . . . . .
C10 C 0.4231(7) 0.7809(10) 0.1400(3) 0.0847(14) Uani 1 1 d . . . . .
C5 C 0.8712(6) 0.2630(10) 0.1700(3) 0.0795(13) Uani 1 1 d . . . . .
O2 O 0.4704(10) 0.6233(13) 0.1094(3) 0.167(3) Uani 1 1 d . . . . .
C6 C 0.8283(8) 0.1128(10) 0.2219(3) 0.0920(17) Uani 1 1 d . . . . .
H6 H 0.771155 -0.012437 0.202243 0.110 Uiso 1 1 calc R U . . .
C16 C 0.5054(8) 0.6264(11) 0.2740(4) 0.0946(17) Uani 1 1 d . . . . .
H16 H 0.546296 0.504781 0.251412 0.114 Uiso 1 1 calc R U . . .
C2 C 0.9537(8) 0.3263(11) 0.3307(3) 0.0947(18) Uani 1 1 d . . . . .
C8 C 0.8218(7) 0.2350(11) 0.0835(3) 0.0882(15) Uani 1 1 d . . . . .
H8 H 0.881419 0.349972 0.058337 0.106 Uiso 1 1 calc R U . . .
C7 C 0.8658(8) 0.1396(11) 0.3002(4) 0.0988(18) Uani 1 1 d . . . . .
H7 H 0.833565 0.035075 0.333626 0.119 Uiso 1 1 calc R U . . .
C12 C 0.3613(8) 0.9670(11) 0.2602(4) 0.0939(16) Uani 1 1 d . . . . .
H12 H 0.307200 1.078267 0.229327 0.113 Uiso 1 1 calc R U . . .
C3 C 1.0042(8) 0.4729(11) 0.2806(4) 0.0978(18) Uani 1 1 d . . . . .
H3 H 1.067308 0.594753 0.300163 0.117 Uiso 1 1 calc R U . . .
C15 C 0.5217(10) 0.6388(16) 0.3534(4) 0.116(2) Uani 1 1 d . . . . .
H15 H 0.577823 0.529780 0.385008 0.139 Uiso 1 1 calc R U . . .
C4 C 0.9633(8) 0.4429(11) 0.2016(4) 0.0940(17) Uani 1 1 d . . . . .
H4 H 0.998068 0.545928 0.168179 0.113 Uiso 1 1 calc R U . . .
C14 C 0.4546(11) 0.8134(18) 0.3856(4) 0.118(3) Uani 1 1 d . . . . .
C13 C 0.3744(10) 0.9771(16) 0.3411(5) 0.120(3) Uani 1 1 d . . . . .
H13 H 0.328826 1.094591 0.364576 0.144 Uiso 1 1 calc R U . . .
C9 C 0.8821(12) 0.027(2) 0.0518(5) 0.151(4) Uani 1 1 d . . . . .
H9A H 0.819056 -0.088134 0.072837 0.226 Uiso 1 1 calc R U . . .
H9B H 1.014162 0.010331 0.066744 0.226 Uiso 1 1 calc R U . . .
H9C H 0.851443 0.026807 -0.004232 0.226 Uiso 1 1 calc R U . . .
C1 C 1.063(2) 0.531(3) 0.4452(6) 0.195(6) Uani 1 1 d . . . . .
H1D H 0.978826 0.646931 0.430547 0.293 Uiso 1 1 calc R U . . .
H1E H 1.178689 0.557795 0.427351 0.293 Uiso 1 1 calc R U . . .
H1F H 1.083703 0.515847 0.501119 0.293 Uiso 1 1 calc R U . . .

loop_
_atom_site_aniso_label
_atom_site_aniso_U_11
_atom_site_aniso_U_22
_atom_site_aniso_U_33
_atom_site_aniso_U_23
_atom_site_aniso_U_13
_atom_site_aniso_U_12
N1 0.091(2) 0.086(2) 0.068(2) 0.003(2) 0.0139(17) 0.006(2)
O3 0.108(3) 0.154(5) 0.092(3) 0.025(3) 0.005(2) -0.022(3)
O1 0.149(4) 0.167(6) 0.085(3) -0.001(3) 0.000(3) -0.031(4)
C11 0.063(2) 0.080(3) 0.078(3) -0.001(3) 0.0147(19) -0.002(2)
F1 0.184(5) 0.314(11) 0.080(2) -0.031(4) 0.024(3) -0.037(6)
C10 0.073(3) 0.101(4) 0.080(3) 0.002(4) 0.011(2) 0.004(3)
C5 0.063(2) 0.097(4) 0.081(3) 0.005(3) 0.0184(19) -0.002(3)
O2 0.211(6) 0.185(6) 0.099(4) -0.037(4) 0.002(4) 0.097(5)
C6 0.092(4) 0.097(4) 0.085(4) 0.010(3) 0.009(3) -0.027(3)
C16 0.093(4) 0.095(4) 0.097(4) 0.007(4) 0.018(3) 0.004(3)
C2 0.091(3) 0.117(5) 0.075(3) 0.002(3) 0.007(3) -0.005(3)
C8 0.072(3) 0.110(4) 0.086(3) 0.011(3) 0.023(2) 0.002(3)
C7 0.101(4) 0.110(5) 0.083(4) 0.019(3) 0.009(3) -0.028(4)
C12 0.090(3) 0.091(4) 0.102(4) -0.011(4) 0.019(3) 0.005(3)
C3 0.096(4) 0.102(4) 0.096(4) -0.002(4) 0.015(3) -0.021(3)
C15 0.109(5) 0.148(7) 0.087(4) 0.032(5) 0.008(3) -0.003(5)
C4 0.085(3) 0.103(4) 0.096(4) 0.013(4) 0.021(3) -0.018(3)
C14 0.105(4) 0.177(9) 0.072(4) -0.011(5) 0.016(3) -0.015(6)
C13 0.102(4) 0.146(7) 0.117(6) -0.051(6) 0.031(4) -0.001(5)
C9 0.114(5) 0.226(11) 0.112(5) -0.034(6) 0.017(4) 0.060(6)
C1 0.253(14) 0.232(15) 0.093(6) -0.035(7) 0.004(7) -0.041(12)

loop_
_atom_type_symbol
_atom_type_description
_atom_type_scat_dispersion_real
_atom_type_scat_dispersion_imag
_atom_type_scat_source
C C 0.0181 0.0091 'International Tables Vol C Tables 4.2.6.8 and 6.1.1.4'
H H 0.0000 0.0000 'International Tables Vol C Tables 4.2.6.8 and 6.1.1.4'
F F 0.0727 0.0534 'International Tables Vol C Tables 4.2.6.8 and 6.1.1.4'
N N 0.0311 0.0180 'International Tables Vol C Tables 4.2.6.8 and 6.1.1.4'
O O 0.0492 0.0322 'International Tables Vol C Tables 4.2.6.8 and 6.1.1.4'

loop_
_geom_angle_atom_site_label_1
_geom_angle_atom_site_label_2
_geom_angle_atom_site_label_3
_geom_angle
_geom_angle_site_symmetry_1
_geom_angle_site_symmetry_3
_geom_angle_publ_flag
H1A N1 H1B 109.5 . . ?
H1A N1 H1C 109.5 . . ?
H1B N1 H1C 109.5 . . ?
C8 N1 H1A 109.5 . . ?
C8 N1 H1B 109.5 . . ?
C8 N1 H1C 109.5 . . ?
C2 O1 C1 117.6(7) . . ?
C16 C11 C10 120.3(5) . . ?
C12 C11 C10 121.3(5) . . ?
C12 C11 C16 118.4(5) . . ?
O3 C10 C11 118.1(6) . . ?
O2 C10 O3 120.5(6) . . ?
O2 C10 C11 121.3(6) . . ?
C6 C5 C8 122.0(6) . . ?
C6 C5 C4 116.9(5) . . ?
C4 C5 C8 121.1(5) . . ?
C5 C6 H6 118.7 . . ?
C7 C6 C5 122.6(6) . . ?
C7 C6 H6 118.7 . . ?
C11 C16 H16 119.3 . . ?
C15 C16 C11 121.4(6) . . ?
C15 C16 H16 119.3 . . ?
O1 C2 C7 114.7(6) . . ?
C3 C2 O1 126.4(6) . . ?
C3 C2 C7 118.9(5) . . ?
N1 C8 H8 107.7 . . ?
N1 C8 C9 108.1(6) . . ?
C5 C8 N1 109.9(4) . . ?
C5 C8 H8 107.7 . . ?
C5 C8 C9 115.4(6) . . ?
C9 C8 H8 107.7 . . ?
C6 C7 C2 119.4(6) . . ?
C6 C7 H7 120.3 . . ?
C2 C7 H7 120.3 . . ?
C11 C12 H12 120.0 . . ?
C11 C12 C13 120.1(7) . . ?
C13 C12 H12 120.0 . . ?
C2 C3 H3 119.7 . . ?
C2 C3 C4 120.6(6) . . ?
C4 C3 H3 119.7 . . ?
C16 C15 H15 120.7 . . ?
C14 C15 C16 118.7(7) . . ?
C14 C15 H15 120.7 . . ?
C5 C4 H4 119.2 . . ?
C3 C4 C5 121.5(5) . . ?
C3 C4 H4 119.2 . . ?
F1 C14 C15 119.7(9) . . ?
F1 C14 C13 118.2(9) . . ?
C15 C14 C13 122.1(6) . . ?
C12 C13 H13 120.3 . . ?
C14 C13 C12 119.3(7) . . ?
C14 C13 H13 120.3 . . ?
C8 C9 H9A 109.5 . . ?
C8 C9 H9B 109.5 . . ?
C8 C9 H9C 109.5 . . ?
H9A C9 H9B 109.5 . . ?
H9A C9 H9C 109.5 . . ?
H9B C9 H9C 109.5 . . ?
O1 C1 H1D 109.5 . . ?
O1 C1 H1E 109.5 . . ?
O1 C1 H1F 109.5 . . ?
H1D C1 H1E 109.5 . . ?
H1D C1 H1F 109.5 . . ?
H1E C1 H1F 109.5 . . ?

loop_
_geom_bond_atom_site_label_1
_geom_bond_atom_site_label_2
_geom_bond_distance
_geom_bond_site_symmetry_2
_geom_bond_publ_flag
N1 H1A 0.8900 . ?
N1 H1B 0.8900 . ?
N1 H1C 0.8900 . ?
N1 C8 1.495(7) . ?
O3 C10 1.256(8) . ?
O1 C2 1.361(7) . ?
O1 C1 1.431(15) . ?
C11 C10 1.482(7) . ?
C11 C16 1.398(8) . ?
C11 C12 1.374(8) . ?
F1 C14 1.341(8) . ?
C10 O2 1.200(9) . ?
C5 C6 1.373(8) . ?
C5 C8 1.495(7) . ?
C5 C4 1.383(9) . ?
C6 H6 0.9300 . ?
C6 C7 1.350(8) . ?
C16 H16 0.9300 . ?
C16 C15 1.362(9) . ?
C2 C7 1.400(9) . ?
C2 C3 1.357(9) . ?
C8 H8 0.9800 . ?
C8 C9 1.511(12) . ?
C7 H7 0.9300 . ?
C12 H12 0.9300 . ?
C12 C13 1.388(10) . ?
C3 H3 0.9300 . ?
C3 C4 1.365(8) . ?
C15 H15 0.9300 . ?
C15 C14 1.357(14) . ?
C4 H4 0.9300 . ?
C14 C13 1.361(13) . ?
C13 H13 0.9300 . ?
C9 H9A 0.9600 . ?
C9 H9B 0.9600 . ?
C9 H9C 0.9600 . ?
C1 H1D 0.9600 . ?
C1 H1E 0.9600 . ?
C1 H1F 0.9600 . ?

loop_
_geom_hbond_atom_site_label_D
_geom_hbond_atom_site_label_H
_geom_hbond_atom_site_label_A
_geom_hbond_distance_DH
_geom_hbond_distance_HA
_geom_hbond_distance_DA
_geom_hbond_angle_DHA
_geom_hbond_site_symmetry_A
_geom_hbond_publ_flag
N1 H1A O3 0.89 2.23 3.013(7) 146.3 2_645 yes
N1 H1A O2 0.89 2.18 3.006(7) 153.5 2_645 yes
N1 H1B O2 0.89 1.86 2.740(7) 171.6 . yes
N1 H1C O3 0.89 1.92 2.785(7) 164.1 1_545 yes
C16 H16 O2 0.93 2.54 2.820(8) 97.5 . yes
C8 H8 O3 0.98 3.13 3.531(7) 106.5 2_645 yes
C12 H12 O3 0.93 2.51 2.793(8) 97.6 . yes
C9 H9C O2 0.96 2.79 3.529(11) 133.9 2_645 yes
C1 H1E F1 0.96 2.70 3.467(16) 137.0 1_655 yes
C1 H1F O1 0.96 2.64 3.224(13) 119.8 2_756 yes

loop_
_geom_torsion_atom_site_label_1
_geom_torsion_atom_site_label_2
_geom_torsion_atom_site_label_3
_geom_torsion_atom_site_label_4
_geom_torsion
_geom_torsion_site_symmetry_1
_geom_torsion_site_symmetry_2
_geom_torsion_site_symmetry_3
_geom_torsion_site_symmetry_4
_geom_torsion_publ_flag
O1 C2 C7 C6 179.1(6) . . . . ?
O1 C2 C3 C4 -178.6(7) . . . . ?
C11 C16 C15 C14 2.6(9) . . . . ?
C11 C12 C13 C14 0.3(10) . . . . ?
F1 C14 C13 C12 179.0(6) . . . . ?
C10 C11 C16 C15 176.1(5) . . . . ?
C10 C11 C12 C13 -177.6(5) . . . . ?
C5 C6 C7 C2 -0.7(10) . . . . ?
C6 C5 C8 N1 71.1(7) . . . . ?
C6 C5 C8 C9 -51.4(8) . . . . ?
C6 C5 C4 C3 -2.0(8) . . . . ?
C16 C11 C10 O3 -170.2(5) . . . . ?
C16 C11 C10 O2 6.0(8) . . . . ?
C16 C11 C12 C13 1.3(8) . . . . ?
C16 C15 C14 F1 179.5(6) . . . . ?
C16 C15 C14 C13 -1.0(11) . . . . ?
C2 C3 C4 C5 -0.6(9) . . . . ?
C8 C5 C6 C7 -177.4(6) . . . . ?
C8 C5 C4 C3 178.1(5) . . . . ?
C7 C2 C3 C4 2.7(9) . . . . ?
C12 C11 C10 O3 8.6(7) . . . . ?
C12 C11 C10 O2 -175.2(7) . . . . ?
C12 C11 C16 C15 -2.8(8) . . . . ?
C3 C2 C7 C6 -2.0(10) . . . . ?
C15 C14 C13 C12 -0.4(12) . . . . ?
C4 C5 C6 C7 2.7(8) . . . . ?
C4 C5 C8 N1 -109.0(5) . . . . ?
C4 C5 C8 C9 128.5(7) . . . . ?
C1 O1 C2 C7 -176.6(9) . . . . ?
C1 O1 C2 C3 4.6(12) . . . . ?
